data_4077800
loop_
_publ_author_name
'Hor\'a\<cek, Michal'
'Kupfer, Volkmar'
'Thewalt, Ulf'
'\<St\<epni\<cka, Petr'
'Pol\'a\<sek, Miroslav'
'Mach, Karel'

_publ_section_title
;
 Bis[\h5-tetramethyl(trimethylsilyl)cyclopentadienyl]titanium(II) and Its
 \p-Complexes with Bis(trimethylsilyl)acetylene and Ethylene
;
_journal_issue 18
_journal_name_full Organometallics
_journal_page_first 3572
_journal_paper_doi 10.1021/om990286k
_journal_volume 18
_journal_year 1999
_chemical_formula_sum 'C26 H46 Si2 Ti'
_chemical_formula_weight 462.71
_chemical_name_systematic
; 
 [\h^2^-ethene]-bis[\h^5^(1-trimethylsilyl-2,3,4,5-tetramethyl-
 cyclopentadienyl)]-titanium(II) 
;
_space_group_IT_number 15
_symmetry_cell_setting monoclinic
_symmetry_space_group_name_Hall '-C 2yc'
_symmetry_space_group_name_H-M 'C 1 2/c 1'
_atom_sites_solution_hydrogens geom
_atom_sites_solution_primary direct
_atom_sites_solution_secondary difmap
_audit_creation_method SHELXL-97
_cell_angle_alpha 90.00
_cell_angle_beta 98.65(2)
_cell_angle_gamma 90.00
_cell_formula_units_Z 4
_cell_length_a 17.241(5)
_cell_length_b 8.309(2)
_cell_length_c 18.878(5)
_cell_measurement_reflns_used 7847
_cell_measurement_temperature 293(2)
_cell_measurement_theta_max 24.07
_cell_measurement_theta_min 2.93
_cell_volume 2673.6(12)
_computing_cell_refinement 'CELL, STOE (1996)'
_computing_data_collection 'EXPOSE, STOE (1996)'
_computing_data_reduction 'X-RED, STOE (1996)'
_computing_molecular_graphics ORTEP
_computing_structure_refinement 'SHELXL-97 (Sheldrick, 1997)'
_computing_structure_solution 'SHELXS-97 (Sheldrick, 1990)'
_diffrn_ambient_temperature 293(2)
_diffrn_detector_area_resol_mean '0.15 mm'
_diffrn_measured_fraction_theta_full 0.456
_diffrn_measured_fraction_theta_max 0.456
_diffrn_measurement_device_type 'STOE IPDS, imaging plate system'
_diffrn_measurement_method oscillation
_diffrn_radiation_monochromator graphite
_diffrn_radiation_source 'fine-focus sealed tube'
_diffrn_radiation_type MoK\a
_diffrn_radiation_wavelength 0.71073
_diffrn_reflns_av_R_equivalents 0.0705
_diffrn_reflns_av_sigmaI/netI 0.0566
_diffrn_reflns_limit_h_max 18
_diffrn_reflns_limit_h_min -19
_diffrn_reflns_limit_k_max 8
_diffrn_reflns_limit_k_min -9
_diffrn_reflns_limit_l_max 21
_diffrn_reflns_limit_l_min -21
_diffrn_reflns_number 7847
_diffrn_reflns_theta_full 24.07
_diffrn_reflns_theta_max 24.07
_diffrn_reflns_theta_min 2.39
_exptl_absorpt_coefficient_mu 0.420
_exptl_absorpt_correction_type none
_exptl_crystal_colour yellow
_exptl_crystal_density_diffrn 1.150
_exptl_crystal_density_meas ?
_exptl_crystal_density_method 'not measured'
_exptl_crystal_description prism
_exptl_crystal_F_000 1008
_exptl_crystal_size_max 0.3
_exptl_crystal_size_mid 0.3
_exptl_crystal_size_min 0.2
_refine_diff_density_max 0.587
_refine_diff_density_min -0.652
_refine_diff_density_rms 0.059
_refine_ls_extinction_method none
_refine_ls_goodness_of_fit_ref 1.047
_refine_ls_hydrogen_treatment mixed
_refine_ls_matrix_type full
_refine_ls_number_parameters 137
_refine_ls_number_reflns 2084
_refine_ls_number_restraints 0
_refine_ls_restrained_S_all 1.047
_refine_ls_R_factor_all 0.0776
_refine_ls_R_factor_gt 0.0539
_refine_ls_shift/su_max 0.000
_refine_ls_shift/su_mean 0.000
_refine_ls_structure_factor_coef Fsqd
_refine_ls_weighting_details 'w=1/[\s^2^(Fo^2^)+(0.0631P)^2^+2.5798P] where P=(Fo^2^+2Fc^2^)/3'
_refine_ls_weighting_scheme calc
_refine_ls_wR_factor_gt 0.1206
_refine_ls_wR_factor_ref 0.1296
_reflns_number_gt 1452
_reflns_number_total 2084
_reflns_threshold_expression >2sigma(I)
_cod_data_source_file om990286k.cif
_cod_data_source_block comp3
_cod_depositor_comments
;
The following automatic conversions were performed:

'_exptl_crystal_density_meas' value 'not performed' was changed to
'?' - the value is perceived as not measured.

Automatic conversion script
Id: cif_fix_values 3008 2015-01-20 13:52:24Z robertas 

The following automatic conversions were performed:

'_refine_ls_weighting_scheme' value 'calc
w=1/[\s^2^(Fo^2^)+(0.0631P)^2^+2.5798P] where P=(Fo^2^+2Fc^2^)/3' was
changed to 'calc'. New tag '_refine_ls_weighting_details' was
created. The value of the new tag was set to
'w=1/[\s^2^(Fo^2^)+(0.0631P)^2^+2.5798P] where P=(Fo^2^+2Fc^2^)/3'.

Automatic conversion script
Id: cif_fix_values 3143 2015-03-26 13:38:13Z robertas 
;
_cod_original_sg_symbol_H-M C2/c
_cod_database_code 4077800

loop_
_symmetry_equiv_pos_as_xyz
'x, y, z'
'-x, y, -z+1/2'
'x+1/2, y+1/2, z'
'-x+1/2, y+1/2, -z+1/2'
'-x, -y, -z'
'x, -y, z-1/2'
'-x+1/2, -y+1/2, -z'
'x+1/2, -y+1/2, z-1/2'

loop_
_atom_site_label
_atom_site_type_symbol
_atom_site_fract_x
_atom_site_fract_y
_atom_site_fract_z
_atom_site_U_iso_or_equiv
_atom_site_adp_type
_atom_site_occupancy
_atom_site_calc_flag
_atom_site_refinement_flags
Ti1 Ti 0.0000 0.25626(10) 0.2500 0.0269(3) Uani 1 d S
Si1 Si 0.11373(6) 0.23937(15) 0.09063(5) 0.0416(3) Uani 1 d .
C1 C 0.11292(18) 0.2873(4) 0.18752(18) 0.0312(8) Uani 1 d .
C2 C 0.14258(18) 0.1937(4) 0.24924(18) 0.0320(8) Uani 1 d .
C3 C 0.13728(18) 0.2852(4) 0.31136(17) 0.0340(8) Uani 1 d .
C4 C 0.10701(18) 0.4390(4) 0.28957(17) 0.0313(8) Uani 1 d .
C5 C 0.09231(18) 0.4405(4) 0.21343(17) 0.0305(7) Uani 1 d .
C6 C 0.1828(2) 0.0333(5) 0.2514(2) 0.0483(10) Uani 1 d .
H6A H 0.1797 -0.0083 0.2036 0.072 Uiso 1 calc R
H6B H 0.1575 -0.0401 0.2800 0.072 Uiso 1 calc R
H6C H 0.2368 0.0455 0.2721 0.072 Uiso 1 calc R
C7 C 0.1683(2) 0.2353(5) 0.38686(19) 0.0522(10) Uani 1 d .
H7A H 0.1575 0.3181 0.4194 0.078 Uiso 1 calc R
H7B H 0.2240 0.2187 0.3914 0.078 Uiso 1 calc R
H7C H 0.1433 0.1371 0.3979 0.078 Uiso 1 calc R
C8 C 0.11080(16) 0.5842(3) 0.33759(14) 0.0512(10) Uani 1 d .
H8A H 0.0865 0.6741 0.3110 0.077 Uiso 1 calc R
H8B H 0.1646 0.6093 0.3551 0.077 Uiso 1 calc R
H8C H 0.0837 0.5618 0.3773 0.077 Uiso 1 calc R
C9 C 0.07937(16) 0.5927(3) 0.17009(14) 0.0461(10) Uani 1 d R
H9A H 0.0706 0.5664 0.1200 0.069 Uiso 1 calc R
H9B H 0.1248 0.6603 0.1803 0.069 Uiso 1 calc R
H9C H 0.0344 0.6484 0.1823 0.069 Uiso 1 calc R
C10 C 0.0146(3) 0.2630(7) 0.0369(2) 0.0707(14) Uani 1 d .
H10A H -0.0050 0.3690 0.0441 0.106 Uiso 1 calc R
H10B H -0.0203 0.1843 0.0518 0.106 Uiso 1 calc R
H10C H 0.0180 0.2481 -0.0130 0.106 Uiso 1 calc R
C11 C 0.1471(3) 0.0312(6) 0.0733(2) 0.0711(14) Uani 1 d .
H11A H 0.1983 0.0134 0.1001 0.107 Uiso 1 calc R
H11B H 0.1493 0.0185 0.0231 0.107 Uiso 1 calc R
H11C H 0.1109 -0.0454 0.0878 0.107 Uiso 1 calc R
C12 C 0.1835(3) 0.3800(6) 0.0551(2) 0.0672(14) Uani 1 d .
H12A H 0.2347 0.3685 0.0825 0.101 Uiso 1 calc R
H12B H 0.1657 0.4887 0.0586 0.101 Uiso 1 calc R
H12C H 0.1857 0.3548 0.0058 0.101 Uiso 1 calc R
C13 C 0.0076(2) 0.0102(5) 0.2885(2) 0.0511(11) Uani 1 d .
H1 H 0.059(2) -0.014(5) 0.3138(19) 0.054(12) Uiso 1 d .
H2 H -0.038(2) -0.021(5) 0.3123(19) 0.053(11) Uiso 1 d .

loop_
_atom_site_aniso_label
_atom_site_aniso_U_11
_atom_site_aniso_U_22
_atom_site_aniso_U_33
_atom_site_aniso_U_23
_atom_site_aniso_U_13
_atom_site_aniso_U_12
Ti1 0.0241(5) 0.0201(6) 0.0353(5) 0.000 0.000 0.006(6)
Si1 0.0385(6) 0.0494(7) 0.0381(5) -0.0077(5) 0.0093(4) -0.0068(5)
C1 0.0259(16) 0.027(2) 0.0406(18) -0.0004(14) 0.0059(13) -0.0038(13)
C2 0.0225(16) 0.0273(19) 0.046(2) 0.0029(15) 0.0052(14) 0.0007(13)
C3 0.0217(16) 0.041(2) 0.0383(18) 0.0023(15) 0.0021(13) -0.0024(14)
C4 0.0254(17) 0.0255(19) 0.0426(19) -0.0055(14) 0.0037(14) -0.0047(14)
C5 0.0277(17) 0.0231(18) 0.0409(19) 0.0023(14) 0.0056(14) -0.0027(14)
C6 0.040(2) 0.036(2) 0.069(3) 0.0061(18) 0.0096(18) 0.0127(17)
C7 0.042(2) 0.068(3) 0.043(2) 0.010(2) -0.0042(16) 0.001(2)
C8 0.046(2) 0.043(3) 0.064(3) -0.020(2) 0.0040(18) -0.0072(18)
C9 0.046(2) 0.031(2) 0.062(2) 0.0109(17) 0.0096(18) -0.0019(17)
C10 0.060(3) 0.099(4) 0.049(2) -0.003(2) -0.0034(19) -0.006(3)
C11 0.079(3) 0.068(3) 0.071(3) -0.031(2) 0.027(3) -0.004(3)
C12 0.072(3) 0.084(4) 0.050(2) -0.008(2) 0.026(2) -0.022(3)
C13 0.038(2) 0.028(2) 0.089(3) 0.0133(18) 0.017(2) 0.0031(17)

loop_
_atom_type_symbol
_atom_type_description
_atom_type_scat_dispersion_real
_atom_type_scat_dispersion_imag
_atom_type_scat_source
C C 0.0033 0.0016 'International Tables Vol C Tables 4.2.6.8 and 6.1.1.4'
H H 0.0000 0.0000 'International Tables Vol C Tables 4.2.6.8 and 6.1.1.4'
Si Si 0.0817 0.0704 'International Tables Vol C Tables 4.2.6.8 and 6.1.1.4'
Ti Ti 0.2776 0.4457 'International Tables Vol C Tables 4.2.6.8 and 6.1.1.4'

loop_
_geom_angle_atom_site_label_1
_geom_angle_atom_site_label_2
_geom_angle_atom_site_label_3
_geom_angle
_geom_angle_site_symmetry_1
_geom_angle_site_symmetry_3
C13 Ti1 C13 38.8(2) 2 .
C13 Ti1 C5 121.19(14) 2 .
C13 Ti1 C5 133.92(13) . .
C13 Ti1 C5 133.92(13) 2 2
C13 Ti1 C5 121.19(14) . 2
C5 Ti1 C5 100.09(16) . 2
C13 Ti1 C4 134.45(13) 2 .
C13 Ti1 C4 118.92(14) . .
C5 Ti1 C4 34.42(11) . .
C5 Ti1 C4 91.08(12) 2 .
C13 Ti1 C4 118.92(14) 2 2
C13 Ti1 C4 134.45(14) . 2
C5 Ti1 C4 91.08(12) . 2
C5 Ti1 C4 34.42(11) 2 2
C4 Ti1 C4 102.26(16) . 2
C13 Ti1 C1 87.12(14) 2 .
C13 Ti1 C1 104.48(13) . .
C5 Ti1 C1 34.43(11) . .
C5 Ti1 C1 133.54(12) 2 .
C4 Ti1 C1 56.99(11) . .
C4 Ti1 C1 114.32(11) 2 .
C13 Ti1 C1 104.48(13) 2 2
C13 Ti1 C1 87.12(14) . 2
C5 Ti1 C1 133.54(12) . 2
C5 Ti1 C1 34.43(11) 2 2
C4 Ti1 C1 114.32(11) . 2
C4 Ti1 C1 56.99(11) 2 2
C1 Ti1 C1 167.84(16) . 2
C13 Ti1 C3 85.97(14) 2 2
C13 Ti1 C3 104.66(14) . 2
C5 Ti1 C3 115.67(11) . 2
C5 Ti1 C3 56.11(11) 2 2
C4 Ti1 C3 135.38(12) . 2
C4 Ti1 C3 33.56(11) 2 2
C1 Ti1 C3 122.57(11) . 2
C1 Ti1 C3 56.03(11) 2 2
C13 Ti1 C3 104.66(14) 2 .
C13 Ti1 C3 85.97(14) . .
C5 Ti1 C3 56.11(11) . .
C5 Ti1 C3 115.67(11) 2 .
C4 Ti1 C3 33.56(11) . .
C4 Ti1 C3 135.38(12) 2 .
C1 Ti1 C3 56.03(11) . .
C1 Ti1 C3 122.57(11) 2 .
C3 Ti1 C3 168.88(17) 2 .
C13 Ti1 C2 79.21(14) 2 .
C13 Ti1 C2 78.30(13) . .
C5 Ti1 C2 55.62(11) . .
C5 Ti1 C2 146.11(11) 2 .
C4 Ti1 C2 55.30(11) . .
C4 Ti1 C2 145.97(11) 2 .
C1 Ti1 C2 33.52(11) . .
C1 Ti1 C2 151.34(11) 2 .
C3 Ti1 C2 151.71(11) 2 .
C3 Ti1 C2 32.81(11) . .
C13 Ti1 C2 78.30(13) 2 2
C13 Ti1 C2 79.21(14) . 2
C5 Ti1 C2 146.11(11) . 2
C5 Ti1 C2 55.62(11) 2 2
C4 Ti1 C2 145.97(11) . 2
C4 Ti1 C2 55.30(11) 2 2
C1 Ti1 C2 151.34(11) . 2
C1 Ti1 C2 33.52(11) 2 2
C3 Ti1 C2 32.81(11) 2 2
C3 Ti1 C2 151.71(11) . 2
C2 Ti1 C2 156.15(16) . 2
C10 Si1 C11 106.5(2) . .
C10 Si1 C12 109.0(2) . .
C11 Si1 C12 106.5(2) . .
C10 Si1 C1 111.61(18) . .
C11 Si1 C1 114.55(19) . .
C12 Si1 C1 108.47(17) . .
C5 C1 C2 106.4(3) . .
C5 C1 Si1 124.2(2) . .
C2 C1 Si1 128.7(3) . .
C5 C1 Ti1 70.76(17) . .
C2 C1 Ti1 76.22(18) . .
Si1 C1 Ti1 125.00(15) . .
C3 C2 C1 108.9(3) . .
C3 C2 C6 122.9(3) . .
C1 C2 C6 127.8(3) . .
C3 C2 Ti1 72.45(17) . .
C1 C2 Ti1 70.26(17) . .
C6 C2 Ti1 129.1(2) . .
C2 C3 C4 108.1(3) . .
C2 C3 C7 125.5(3) . .
C4 C3 C7 125.9(3) . .
C2 C3 Ti1 74.74(18) . .
C4 C3 Ti1 70.66(17) . .
C7 C3 Ti1 126.4(2) . .
C3 C4 C5 107.7(3) . .
C3 C4 C8 124.6(3) . .
C5 C4 C8 125.9(3) . .
C3 C4 Ti1 75.79(18) . .
C5 C4 Ti1 71.45(17) . .
C8 C4 Ti1 130.6(2) . .
C4 C5 C1 108.8(3) . .
C4 C5 C9 123.2(3) . .
C1 C5 C9 126.0(3) . .
C4 C5 Ti1 74.13(17) . .
C1 C5 Ti1 74.81(18) . .
C9 C5 Ti1 130.3(2) . .
C2 C6 H6A 109.5 . .
C2 C6 H6B 109.5 . .
H6A C6 H6B 109.5 . .
C2 C6 H6C 109.5 . .
H6A C6 H6C 109.5 . .
H6B C6 H6C 109.5 . .
C3 C7 H7A 109.5 . .
C3 C7 H7B 109.5 . .
H7A C7 H7B 109.5 . .
C3 C7 H7C 109.5 . .
H7A C7 H7C 109.5 . .
H7B C7 H7C 109.5 . .
C4 C8 H8A 109.5 . .
C4 C8 H8B 109.5 . .
H8A C8 H8B 109.5 . .
C4 C8 H8C 109.5 . .
H8A C8 H8C 109.5 . .
H8B C8 H8C 109.5 . .
C5 C9 H9A 109.5 . .
C5 C9 H9B 109.5 . .
H9A C9 H9B 109.5 . .
C5 C9 H9C 109.5 . .
H9A C9 H9C 109.5 . .
H9B C9 H9C 109.5 . .
Si1 C10 H10A 109.5 . .
Si1 C10 H10B 109.5 . .
H10A C10 H10B 109.5 . .
Si1 C10 H10C 109.5 . .
H10A C10 H10C 109.5 . .
H10B C10 H10C 109.5 . .
Si1 C11 H11A 109.5 . .
Si1 C11 H11B 109.5 . .
H11A C11 H11B 109.5 . .
Si1 C11 H11C 109.5 . .
H11A C11 H11C 109.5 . .
H11B C11 H11C 109.5 . .
Si1 C12 H12A 109.5 . .
Si1 C12 H12B 109.5 . .
H12A C12 H12B 109.5 . .
Si1 C12 H12C 109.5 . .
H12A C12 H12C 109.5 . .
H12B C12 H12C 109.5 . .
C13 C13 Ti1 70.61(12) 2 .
C13 C13 H1 121(2) 2 .
Ti1 C13 H1 112(2) . .
C13 C13 H2 115(2) 2 .
Ti1 C13 H2 113(2) . .
H1 C13 H2 116(3) . .

loop_
_geom_bond_atom_site_label_1
_geom_bond_atom_site_label_2
_geom_bond_distance
_geom_bond_site_symmetry_2
Ti1 C13 2.167(4) 2
Ti1 C13 2.167(4) .
Ti1 C5 2.384(3) .
Ti1 C5 2.384(3) 2
Ti1 C4 2.419(3) .
Ti1 C4 2.419(3) 2
Ti1 C1 2.437(3) .
Ti1 C1 2.437(3) 2
Ti1 C3 2.485(3) 2
Ti1 C3 2.485(3) .
Ti1 C2 2.515(3) .
Ti1 C2 2.515(3) 2
Si1 C10 1.862(4) .
Si1 C11 1.867(5) .
Si1 C12 1.872(4) .
Si1 C1 1.874(3) .
C1 C5 1.428(4) .
C1 C2 1.430(5) .
C2 C3 1.412(5) .
C2 C6 1.500(5) .
C3 C4 1.417(5) .
C3 C7 1.504(5) .
C4 C5 1.422(4) .
C4 C8 1.505(4) .
C5 C9 1.504(4) .
C6 H6A 0.9600 .
C6 H6B 0.9600 .
C6 H6C 0.9600 .
C7 H7A 0.9600 .
C7 H7B 0.9600 .
C7 H7C 0.9600 .
C8 H8A 0.9600 .
C8 H8B 0.9600 .
C8 H8C 0.9600 .
C9 H9A 0.9600 .
C9 H9B 0.9600 .
C9 H9C 0.9600 .
C10 H10A 0.9600 .
C10 H10B 0.9600 .
C10 H10C 0.9600 .
C11 H11A 0.9600 .
C11 H11B 0.9600 .
C11 H11C 0.9600 .
C12 H12A 0.9600 .
C12 H12B 0.9600 .
C12 H12C 0.9600 .
C13 C13 1.439(9) 2
C13 H1 0.96(4) .
C13 H2 0.99(4) .
